data_2002820
loop_
_publ_author_name
'Mueller-Buschbaum, Hk'
'Rabbow, C'
'Panzer, S'

_publ_section_title
;
Roentgenstrukturanalyse von zwei Verbindungen des Kupfertyps Ba M Ln2
O5 (M= Zn, Ln= Sm, Tm) und von Ba Sm Al Zn3 O7
;
_journal_name_full
;
Zeitschrift fuer Naturforschung, Teil B. Anorganische Chemie,
Organische Chemie (42,1987-)
;
_journal_page_first 546
_journal_page_last 548
_journal_volume 52
_journal_year 1997
_chemical_formula_analytical 'Al1.99 Ba0.79 O7 Sm0.81 Zn2.01'
_chemical_formula_structural 'Al1.078 Ba Sm Zn2.922 O7'
_chemical_formula_sum 'Al1.078 Ba O7 Sm Zn2.922'
_chemical_name_systematic
;
Aluminium barium samarium zinc oxide (1.1/1/1/2.9/7)
;
_space_group_IT_number 186
_symmetry_cell_setting hexagonal
_symmetry_Int_Tables_number 186
_symmetry_space_group_name_Hall 'P 6c -2c'
_symmetry_space_group_name_H-M 'P 63 m c'
_cell_angle_alpha 90
_cell_angle_beta 90
_cell_angle_gamma 120
_cell_formula_units_Z 2
_cell_length_a 6.3464(7)
_cell_length_b 6.3464(7)
_cell_length_c 10.237(3)
_cell_volume 357.1
_refine_ls_R_factor_all 0.0404
_cod_database_code 2002820

loop_
_symmetry_equiv_pos_as_xyz
x,y,z
-y,x-y,z
y-x,-x,z
-y,-x,z
y-x,y,z
x,x-y,z
-x,-y,1/2+z
y,y-x,1/2+z
x-y,x,1/2+z
y,x,1/2+z
x-y,-y,1/2+z
-x,y-x,1/2+z

loop_
_atom_site_aniso_label
_atom_site_aniso_U_11
_atom_site_aniso_U_12
_atom_site_aniso_U_13
_atom_site_aniso_U_22
_atom_site_aniso_U_23
_atom_site_aniso_U_33
Sm1 0.00862(10) 0.00431(5) 0. 0.00862(10) 0. 0.00922(14)
Ba1 0.0205(2) 0.01026(10) 0. 0.0205(2) 0. 0.0184(3)
Zn1 0.01068(12) 0.0064(2) 0.0020(3) 0.01068(12) -0.0020(3) 0.0121(2)
Al1 0.01068(12) 0.0064(2) 0.0020(3) 0.01068(12) -0.0020(3) 0.0121(2)
Zn2 0.0088(3) 0.0044(2) 0. 0.0088(3) 0. 0.0078(5)
Al2 0.0088(3) 0.0044(2) 0. 0.0088(3) 0. 0.0078(5)

loop_
_atom_site_label
_atom_site_type_symbol
_atom_site_symmetry_multiplicity
_atom_site_Wyckoff_symbol
_atom_site_fract_x
_atom_site_fract_y
_atom_site_fract_z
_atom_site_occupancy
_atom_site_attached_hydrogens
_atom_site_calc_flag
Sm1 Sm3+ 2 b 0.6667 0.3333 0.81736(3) 1. 0 d
Ba1 Ba2+ 2 b 0.6667 0.3333 0.44511(7) 1. 0 d
Zn1 Zn2+ 6 c 0.16932(6) -0.16932(6) 0.63064(12) 0.823(4) 0 d
Al1 Al3+ 6 c 0.16932(6) -0.16932(6) 0.63064(12) 0.177(4) 0 d
Zn2 Zn2+ 2 a 0. 0. 0.8853(3) 0.453(6) 0 d
Al2 Al3+ 2 a 0. 0. 0.8853(3) 0.547(6) 0 d
O1 O2- 6 c 0.1530(9) -0.1530(9) 0.4476(9) 1. 0 d
O2 O2- 6 c 0.4973(9) -0.0054(17) 0.6930(8) 1. 0 d
O3 O2- 2 a 0. 0. 0.7062(9) 1. 0 d

loop_
_atom_type_symbol
_atom_type_oxidation_number
Sm3+ 3.000
Ba2+ 2.000
Zn2+ 2.000
Al3+ 3.000
O2- -2.000
